data_4039030
loop_
_publ_author_name
'Sagarika Pasayat'
'Michael B\"ohme'
'Sarita Dhaka'
'Subhashree P. Dash'
'Sudarshana Majumder'
'Mannar R. Maurya'
'Winfried Plass'
'Werner Kaminsky'
'Rupam Dinda'

_publ_contact_author 'Rupam Dinda'
_publ_contact_author_email rupamdinda@nitrkl.ac.in
_publ_section_title
;
 Synthesis, Theoretical Study and Catalytic Application of Oxidometal (Mo
 or V) Complexes: Unexpected Coordination Due to Ligand Rearrangement
 through Metal-Mediated C-C Bond Formation
;
_journal_coden_ASTM EJICFO
_journal_issue 10
_journal_name_full 'European Journal of Inorganic Chemistry'
_journal_page_first 1604
_journal_page_last 1618
_journal_paper_doi 10.1002/ejic.201501465
_journal_volume 2016
_journal_year 2016
_chemical_formula_moiety 'C17 H16 Mo N2 O5, 0.5(H2O)'
_chemical_formula_sum 'C17 H17 Mo N2 O5.5'
_chemical_formula_weight 433.27
_space_group_IT_number 2
_space_group_name_Hall '-P 1'
_space_group_name_H-M_alt 'P -1'
_symmetry_cell_setting triclinic
_symmetry_Int_Tables_number 2
_symmetry_space_group_name_Hall '-P 1'
_symmetry_space_group_name_H-M 'P -1'
_atom_sites_solution_hydrogens geom
_atom_sites_solution_primary direct
_atom_sites_solution_secondary difmap
_audit_creation_method SHELXL-97
_cell_angle_alpha 94.1010(10)
_cell_angle_beta 109.9530(10)
_cell_angle_gamma 96.8110(10)
_cell_formula_units_Z 2
_cell_length_a 8.4739(5)
_cell_length_b 9.6684(5)
_cell_length_c 11.5506(7)
_cell_measurement_reflns_used 503
_cell_measurement_temperature 293(2)
_cell_measurement_theta_max 21.3
_cell_measurement_theta_min 2.0
_cell_volume 876.87(9)
_computing_cell_refinement 'bruker saint'
_computing_data_collection 'bruker smart apex ccd'
_computing_data_reduction 'bruker saint'
_computing_molecular_graphics ORTEP-III
_computing_publication_material WinGXv1.80.05
_computing_structure_refinement 'SHELXL-97 (Sheldrick, 2008)'
_computing_structure_solution shelxs-97
_diffrn_ambient_temperature 293(2)
_diffrn_detector_area_resol_mean 0.3
_diffrn_measured_fraction_theta_full 0.996
_diffrn_measured_fraction_theta_max 0.996
_diffrn_measurement_device_type 'CCD area detector'
_diffrn_measurement_method 'phi and omega scans'
_diffrn_radiation_monochromator graphite
_diffrn_radiation_source 'fine-focus sealed tube'
_diffrn_radiation_type MoK\a
_diffrn_radiation_wavelength 0.71073
_diffrn_reflns_av_R_equivalents 0.0163
_diffrn_reflns_av_sigmaI/netI 0.0204
_diffrn_reflns_limit_h_max 10
_diffrn_reflns_limit_h_min -10
_diffrn_reflns_limit_k_max 11
_diffrn_reflns_limit_k_min -11
_diffrn_reflns_limit_l_max 14
_diffrn_reflns_limit_l_min -14
_diffrn_reflns_number 9144
_diffrn_reflns_theta_full 26.00
_diffrn_reflns_theta_max 26.00
_diffrn_reflns_theta_min 1.89
_exptl_absorpt_coefficient_mu 0.781
_exptl_absorpt_correction_T_max 0.9546
_exptl_absorpt_correction_T_min 0.9053
_exptl_absorpt_correction_type empirical
_exptl_absorpt_process_details sadabs
_exptl_crystal_density_diffrn 1.641
_exptl_crystal_density_method 'not measured'
_exptl_crystal_description rectangular
_exptl_crystal_F_000 438
_exptl_crystal_size_max 0.13
_exptl_crystal_size_mid 0.09
_exptl_crystal_size_min 0.06
_refine_diff_density_max 0.831
_refine_diff_density_min -0.245
_refine_diff_density_rms 0.075
_refine_ls_extinction_method none
_refine_ls_goodness_of_fit_ref 1.074
_refine_ls_hydrogen_treatment mixed
_refine_ls_matrix_type full
_refine_ls_number_parameters 265
_refine_ls_number_reflns 3434
_refine_ls_number_restraints 0
_refine_ls_restrained_S_all 1.074
_refine_ls_R_factor_all 0.0294
_refine_ls_R_factor_gt 0.0274
_refine_ls_shift/su_max 0.004
_refine_ls_shift/su_mean 0.000
_refine_ls_structure_factor_coef Fsqd
_refine_ls_weighting_details 'calc w=1/[\s^2^(Fo^2^)+(0.0490P)^2^+0.5145P] where P=(Fo^2^+2Fc^2^)/3'
_refine_ls_weighting_scheme calc
_refine_ls_wR_factor_gt 0.0787
_refine_ls_wR_factor_ref 0.0803
_reflns_number_gt 3242
_reflns_number_total 3434
_reflns_threshold_expression >2\s(I)
_cod_data_source_file Complex1_2.cif
_cod_data_source_block sp38_m
_cod_depositor_comments
;
The following automatic conversions were performed:

data item '_symmetry_cell_setting' value 'Triclinic' was changed to
'triclinic' in accordance with the built-in table derived from the
CIF Core dictionary named 'cif_core.dic' version 2.4.5 last updated
on 2014-11-21.

Automatic conversion script
Id: cif_fix_values 8738 2021-04-28 16:35:53Z antanas 
;
_cod_original_formula_sum 'C17 H17 Mo N2 O5.50'
_cod_database_code 4039030

loop_
_symmetry_equiv_pos_site_id
_symmetry_equiv_pos_as_xyz
1 x,y,z
2 -x,-y,-z

loop_
_atom_site_aniso_label
_atom_site_aniso_U_11
_atom_site_aniso_U_22
_atom_site_aniso_U_33
_atom_site_aniso_U_23
_atom_site_aniso_U_13
_atom_site_aniso_U_12
Mo1 0.0231(1) 0.0292(1) 0.0327(1) -0.0003(1) 0.0090(1) 0.0061(1)
O1 0.0357(10) 0.0367(10) 0.0326(9) 0.0002(7) 0.0173(8) 0.0104(8)
O2 0.0413(11) 0.0416(10) 0.0307(9) 0.0044(8) 0.0091(8) 0.0144(9)
O3 0.0288(10) 0.0425(11) 0.0533(12) 0.0029(9) 0.0062(9) 0.0001(8)
O4 0.0371(11) 0.0373(10) 0.0547(12) -0.0003(9) 0.0167(9) 0.0133(8)
O5 0.0774(16) 0.0467(12) 0.0271(10) -0.0071(9) 0.0157(10) 0.0086(11)
N1 0.0257(10) 0.0247(10) 0.0232(10) -0.0021(8) 0.0073(8) 0.0014(8)
N2 0.0262(10) 0.0278(10) 0.0266(10) -0.0007(8) 0.0095(8) 0.0032(8)
C1 0.0260(12) 0.0280(12) 0.0300(12) 0.0006(9) 0.0097(10) -0.0004(10)
C2 0.0410(15) 0.0345(13) 0.0300(13) -0.0013(10) 0.0153(11) -0.0027(11)
C3 0.0409(15) 0.0425(15) 0.0316(14) 0.0093(11) 0.0087(12) -0.0017(12)
C4 0.0371(15) 0.0401(15) 0.0459(16) 0.0139(12) 0.0123(12) 0.0101(12)
C5 0.0346(14) 0.0323(13) 0.0388(14) 0.0024(11) 0.0156(12) 0.0071(11)
C6 0.0250(12) 0.0268(11) 0.0285(12) 0.0005(9) 0.0095(10) 0.0001(9)
C7 0.0261(12) 0.0277(12) 0.0240(11) -0.0019(9) 0.0093(9) 0.0044(10)
C8 0.0356(14) 0.0283(12) 0.0250(12) -0.0021(9) 0.0105(10) -0.0008(10)
C9 0.0392(14) 0.0319(13) 0.0278(12) 0.0010(10) 0.0079(11) -0.0004(11)
C10 0.069(2) 0.0547(19) 0.0313(15) 0.0091(13) 0.0081(15) 0.0166(17)
C11 0.0458(16) 0.0311(13) 0.0327(14) -0.0058(10) 0.0195(12) -0.0052(11)
C12 0.0468(19) 0.087(3) 0.053(2) -0.0304(18) 0.0180(16) 0.0142(18)
C13 0.0277(12) 0.0300(12) 0.0210(11) 0.0003(9) 0.0075(9) 0.0048(10)
C14 0.0274(13) 0.0398(14) 0.0362(14) -0.0016(11) 0.0133(11) 0.0034(11)
C15 0.0274(14) 0.0433(16) 0.0475(16) 0.0004(12) 0.0118(12) -0.0031(12)
C16 0.0401(15) 0.0303(13) 0.0385(14) -0.0051(11) 0.0073(12) -0.0035(11)
C17 0.0377(14) 0.0306(13) 0.0317(13) -0.0028(10) 0.0116(11) 0.0057(11)

loop_
_atom_site_label
_atom_site_type_symbol
_atom_site_thermal_displace_type
_atom_site_fract_x
_atom_site_fract_y
_atom_site_fract_z
_atom_site_occupancy
_atom_site_U_iso_or_equiv
_atom_site_calc_flag
_atom_site_refinement_flags
Mo1 Mo Uani -0.11187(2) 0.32749(2) 0.77834(2) 1.000 0.0286(1) . .
O1 O Uani -0.0225(2) 0.28749(19) 0.94950(16) 1.000 0.0334(6) . .
O2 O Uani -0.0952(3) 0.3488(2) 0.61353(17) 1.000 0.0381(6) . .
O3 O Uani -0.2949(2) 0.2102(2) 0.7252(2) 1.000 0.0443(6) . .
O4 O Uani -0.1663(3) 0.4866(2) 0.8064(2) 1.000 0.0426(6) . .
O5 O Uani 0.0705(3) 0.1083(2) 0.37819(18) 1.000 0.0518(7) . .
N1 N Uani 0.0604(3) 0.1591(2) 0.77221(18) 1.000 0.0254(6) . .
N2 N Uani 0.1693(3) 0.4330(2) 0.82636(18) 1.000 0.0271(6) . .
C1 C Uani 0.0879(3) 0.1960(3) 0.9861(2) 1.000 0.0286(7) . .
C2 C Uani 0.1513(4) 0.1705(3) 1.1094(2) 1.000 0.0354(8) . .
C3 C Uani 0.2632(4) 0.0739(3) 1.1420(3) 1.000 0.0399(8) . .
C4 C Uani 0.3107(4) 0.0026(3) 1.0535(3) 1.000 0.0408(9) . .
C5 C Uani 0.2482(3) 0.0287(3) 0.9309(3) 1.000 0.0345(8) . .
C6 C Uani 0.1383(3) 0.1258(3) 0.8983(2) 1.000 0.0272(7) . .
C7 C Uani 0.1864(3) 0.2159(2) 0.7153(2) 1.000 0.0261(7) . .
C8 C Uani 0.0984(3) 0.2138(3) 0.5766(2) 1.000 0.0305(7) . .
C9 C Uani -0.0341(4) 0.2867(3) 0.5363(2) 1.000 0.0346(8) . .
C10 C Uani -0.1230(5) 0.3142(4) 0.4047(3) 1.000 0.0534(10) . .
C11 C Uani 0.1521(4) 0.1295(3) 0.4898(2) 1.000 0.0365(8) . .
C12 C Uani 0.3078(4) 0.0606(4) 0.5377(3) 1.000 0.0638(14) . .
C13 C Uani 0.2662(3) 0.3629(3) 0.7806(2) 1.000 0.0266(7) . .
C14 C Uani 0.4272(3) 0.4206(3) 0.7898(3) 1.000 0.0344(8) . .
C15 C Uani 0.4899(4) 0.5563(3) 0.8472(3) 1.000 0.0408(9) . .
C16 C Uani 0.3913(4) 0.6286(3) 0.8945(3) 1.000 0.0393(8) . .
C17 C Uani 0.2315(4) 0.5646(3) 0.8837(2) 1.000 0.0338(8) . .
O1A O Uiso 0.50000 0.50000 0.50000 0.600 0.168(5) . .
O1B O Uiso 0.420(2) 0.406(2) 0.4535(18) 0.200 0.101(5) . .
H1A H Uiso 0.004(4) 0.089(3) 0.730(3) 1.000 0.024(7) . .
H2 H Uiso 0.113(4) 0.220(3) 1.168(3) 1.000 0.037(8) . .
H3 H Uiso 0.302(4) 0.059(3) 1.226(3) 1.000 0.039(8) . .
H4 H Uiso 0.38451 -0.06277 1.07656 1.000 0.0490 . .
H5 H Uiso 0.274(4) -0.021(3) 0.873(3) 1.000 0.034(7) . .
H7 H Uiso 0.27542 0.15628 0.72993 1.000 0.0312 . .
H10A H Uiso -0.20729 0.23497 0.36090 1.000 0.0802 . .
H10B H Uiso -0.04151 0.32905 0.36421 1.000 0.0802 . .
H10C H Uiso -0.17664 0.39619 0.40512 1.000 0.0802 . .
H12A H Uiso 0.31833 0.00196 0.47087 1.000 0.0959 . .
H12B H Uiso 0.29834 0.00457 0.60099 1.000 0.0959 . .
H12C H Uiso 0.40634 0.13137 0.57182 1.000 0.0959 . .
H14 H Uiso 0.491(4) 0.370(3) 0.754(3) 1.000 0.041(8) . .
H15 H Uiso 0.591(4) 0.593(3) 0.853(3) 1.000 0.039(8) . .
H16 H Uiso 0.433(4) 0.713(4) 0.939(3) 1.000 0.049(9) . .
H17 H Uiso 0.156(4) 0.606(3) 0.916(3) 1.000 0.034(7) . .

loop_
_atom_type_symbol
_atom_type_description
_atom_type_scat_dispersion_real
_atom_type_scat_dispersion_imag
_atom_type_scat_source
C C 0.0033 0.0016 'International Tables Vol C Tables 4.2.6.8 and 6.1.1.4'
H H 0.0000 0.0000 'International Tables Vol C Tables 4.2.6.8 and 6.1.1.4'
N N 0.0061 0.0033 'International Tables Vol C Tables 4.2.6.8 and 6.1.1.4'
O O 0.0106 0.0060 'International Tables Vol C Tables 4.2.6.8 and 6.1.1.4'
Mo Mo -1.6832 0.6857 'International Tables Vol C Tables 4.2.6.8 and 6.1.1.4'

loop_
_geom_angle_atom_site_label_1
_geom_angle_atom_site_label_2
_geom_angle_atom_site_label_3
_geom_angle
_geom_angle_site_symmetry_1
_geom_angle_site_symmetry_2
_geom_angle_site_symmetry_3
_geom_angle_publ_flag
O1 Mo1 O2 153.00(9) . . . yes
O1 Mo1 O3 99.91(9) . . . yes
O1 Mo1 O4 97.72(9) . . . yes
O1 Mo1 N1 76.32(7) . . . yes
O1 Mo1 N2 81.86(7) . . . yes
O2 Mo1 O3 95.97(10) . . . yes
O2 Mo1 O4 98.39(10) . . . yes
O2 Mo1 N1 80.90(8) . . . yes
O2 Mo1 N2 76.67(9) . . . yes
O3 Mo1 O4 106.85(11) . . . yes
O3 Mo1 N1 94.15(9) . . . yes
O3 Mo1 N2 162.69(8) . . . yes
O4 Mo1 N1 158.92(10) . . . yes
O4 Mo1 N2 89.85(10) . . . yes
N1 Mo1 N2 69.40(8) . . . yes
Mo1 O1 C1 122.39(15) . . . yes
Mo1 O2 C9 138.56(18) . . . yes
Mo1 N1 C6 107.64(16) . . . yes
Mo1 N1 C7 108.35(13) . . . yes
C6 N1 C7 113.9(2) . . . yes
Mo1 N2 C13 116.67(16) . . . yes
Mo1 N2 C17 124.0(2) . . . yes
C13 N2 C17 118.9(3) . . . yes
C7 N1 H1A 109(3) . . . no
C6 N1 H1A 108(2) . . . no
Mo1 N1 H1A 110(3) . . . no
C2 C1 C6 119.8(3) . . . no
O1 C1 C2 121.2(2) . . . yes
O1 C1 C6 119.0(2) . . . yes
C1 C2 C3 118.9(3) . . . no
C2 C3 C4 121.0(3) . . . no
C3 C4 C5 120.1(3) . . . no
C4 C5 C6 119.2(3) . . . no
C1 C6 C5 121.1(2) . . . no
N1 C6 C1 114.6(2) . . . yes
N1 C6 C5 124.3(2) . . . yes
N1 C7 C8 109.9(2) . . . yes
N1 C7 C13 107.71(18) . . . yes
C8 C7 C13 112.64(19) . . . no
C7 C8 C9 118.2(2) . . . no
C9 C8 C11 121.8(2) . . . no
C7 C8 C11 119.9(2) . . . no
C8 C9 C10 126.6(3) . . . no
O2 C9 C10 111.5(3) . . . yes
O2 C9 C8 121.9(2) . . . yes
O5 C11 C8 122.3(3) . . . yes
O5 C11 C12 117.7(3) . . . yes
C8 C11 C12 120.0(2) . . . no
C7 C13 C14 121.8(2) . . . no
N2 C13 C7 115.9(2) . . . yes
N2 C13 C14 122.3(3) . . . yes
C13 C14 C15 118.7(3) . . . no
C14 C15 C16 119.3(3) . . . no
C15 C16 C17 119.4(3) . . . no
N2 C17 C16 121.5(3) . . . yes
C1 C2 H2 117.9(19) . . . no
C3 C2 H2 123.2(19) . . . no
C2 C3 H3 116(2) . . . no
C4 C3 H3 123(2) . . . no
C3 C4 H4 120.00 . . . no
C5 C4 H4 120.00 . . . no
C4 C5 H5 120(2) . . . no
C6 C5 H5 121(2) . . . no
N1 C7 H7 109.00 . . . no
C8 C7 H7 109.00 . . . no
C13 C7 H7 109.00 . . . no
C9 C10 H10A 110.00 . . . no
C9 C10 H10B 109.00 . . . no
C9 C10 H10C 109.00 . . . no
H10A C10 H10B 109.00 . . . no
H10A C10 H10C 109.00 . . . no
H10B C10 H10C 109.00 . . . no
C11 C12 H12A 109.00 . . . no
C11 C12 H12B 109.00 . . . no
C11 C12 H12C 109.00 . . . no
H12A C12 H12B 110.00 . . . no
H12A C12 H12C 109.00 . . . no
H12B C12 H12C 109.00 . . . no
C13 C14 H14 120(2) . . . no
C15 C14 H14 121(2) . . . no
C14 C15 H15 119(2) . . . no
C16 C15 H15 122(2) . . . no
C15 C16 H16 121(2) . . . no
C17 C16 H16 119(2) . . . no
N2 C17 H17 113.6(19) . . . no
C16 C17 H17 124.9(19) . . . no

loop_
_geom_bond_atom_site_label_1
_geom_bond_atom_site_label_2
_geom_bond_distance
_geom_bond_site_symmetry_1
_geom_bond_site_symmetry_2
_geom_bond_publ_flag
Mo1 O1 1.9464(18) . . yes
Mo1 O2 1.980(2) . . yes
Mo1 O3 1.7035(19) . . yes
Mo1 O4 1.698(2) . . yes
Mo1 N1 2.325(2) . . yes
Mo1 N2 2.338(3) . . yes
O1 C1 1.348(3) . . yes
O2 C9 1.318(4) . . yes
O5 C11 1.226(3) . . yes
N1 C6 1.457(3) . . yes
N1 C7 1.505(3) . . yes
N2 C13 1.338(4) . . yes
N2 C17 1.348(3) . . yes
N1 H1A 0.80(3) . . no
C1 C2 1.392(3) . . no
C1 C6 1.392(4) . . no
C2 C3 1.389(5) . . no
C3 C4 1.389(5) . . no
C4 C5 1.386(5) . . no
C5 C6 1.382(4) . . no
C7 C13 1.522(3) . . no
C7 C8 1.516(3) . . no
C8 C9 1.361(4) . . no
C8 C11 1.469(4) . . no
C9 C10 1.508(4) . . no
C11 C12 1.501(5) . . no
C13 C14 1.377(4) . . no
C14 C15 1.383(4) . . no
C15 C16 1.371(5) . . no
C16 C17 1.381(5) . . no
C2 H2 0.97(3) . . no
C3 H3 0.94(3) . . no
C4 H4 0.9300 . . no
C5 H5 0.90(3) . . no
C7 H7 0.9800 . . no
C10 H10A 0.9600 . . no
C10 H10B 0.9600 . . no
C10 H10C 0.9600 . . no
C12 H12A 0.9600 . . no
C12 H12B 0.9600 . . no
C12 H12C 0.9600 . . no
C14 H14 0.94(3) . . no
C15 H15 0.87(4) . . no
C16 H16 0.90(4) . . no
C17 H17 0.95(3) . . no

loop_
_geom_hbond_atom_site_label_D
_geom_hbond_atom_site_label_H
_geom_hbond_atom_site_label_A
_geom_hbond_distance_DH
_geom_hbond_distance_HA
_geom_hbond_distance_DA
_geom_hbond_angle_DHA
_geom_hbond_site_symmetry_A
_geom_hbond_publ_flag
N1 H1A O5 0.80(3) 2.11(3) 2.880(3) 162(4) 2_556 yes
C12 H12C O3 0.9600 2.5300 3.397(4) 150.00 1_655 yes
C15 H15 O4 0.87(4) 2.60(4) 3.244(4) 132(2) 1_655 yes
C17 H17 O1 0.95(3) 2.45(3) 3.381(4) 165(3) 2_567 yes

loop_
_geom_torsion_atom_site_label_1
_geom_torsion_atom_site_label_2
_geom_torsion_atom_site_label_3
_geom_torsion_atom_site_label_4
_geom_torsion
_geom_torsion_site_symmetry_1
_geom_torsion_site_symmetry_2
_geom_torsion_site_symmetry_3
_geom_torsion_site_symmetry_4
_geom_torsion_publ_flag
O2 Mo1 O1 C1 -31.6(3) . . . . no
O3 Mo1 O1 C1 93.5(2) . . . . no
O4 Mo1 O1 C1 -157.8(2) . . . . no
N1 Mo1 O1 C1 1.63(19) . . . . no
N2 Mo1 O1 C1 -69.04(19) . . . . no
O1 Mo1 O2 C9 39.7(4) . . . . no
O3 Mo1 O2 C9 -86.2(3) . . . . no
O4 Mo1 O2 C9 165.7(3) . . . . no
N1 Mo1 O2 C9 7.0(3) . . . . no
N2 Mo1 O2 C9 77.9(3) . . . . no
O1 Mo1 N1 C6 -1.94(16) . . . . no
O1 Mo1 N1 C7 -125.48(15) . . . . no
O2 Mo1 N1 C6 163.47(18) . . . . no
O2 Mo1 N1 C7 39.93(14) . . . . no
O3 Mo1 N1 C6 -101.14(18) . . . . no
O3 Mo1 N1 C7 135.32(15) . . . . no
O4 Mo1 N1 C6 73.8(3) . . . . no
O4 Mo1 N1 C7 -49.8(3) . . . . no
N2 Mo1 N1 C6 84.38(17) . . . . no
N2 Mo1 N1 C7 -39.16(13) . . . . no
O1 Mo1 N2 C13 104.18(17) . . . . no
O1 Mo1 N2 C17 -83.86(19) . . . . no
O2 Mo1 N2 C13 -59.35(17) . . . . no
O2 Mo1 N2 C17 112.62(19) . . . . no
O4 Mo1 N2 C13 -158.01(18) . . . . no
O4 Mo1 N2 C17 13.96(19) . . . . no
N1 Mo1 N2 C13 25.80(16) . . . . no
N1 Mo1 N2 C17 -162.2(2) . . . . no
Mo1 O1 C1 C2 179.3(2) . . . . no
Mo1 O1 C1 C6 -1.0(3) . . . . no
Mo1 O2 C9 C8 -26.9(5) . . . . no
Mo1 O2 C9 C10 156.0(3) . . . . no
Mo1 N1 C6 C1 2.1(3) . . . . no
Mo1 N1 C6 C5 179.5(2) . . . . no
C7 N1 C6 C1 122.2(2) . . . . no
C7 N1 C6 C5 -60.4(3) . . . . no
Mo1 N1 C7 C8 -74.02(19) . . . . no
Mo1 N1 C7 C13 49.0(2) . . . . no
C6 N1 C7 C8 166.3(2) . . . . no
C6 N1 C7 C13 -70.7(2) . . . . no
Mo1 N2 C13 C7 -6.6(3) . . . . no
Mo1 N2 C13 C14 172.3(2) . . . . no
C17 N2 C13 C7 -179.0(2) . . . . no
C17 N2 C13 C14 -0.1(4) . . . . no
Mo1 N2 C17 C16 -170.9(2) . . . . no
C13 N2 C17 C16 0.9(4) . . . . no
O1 C1 C2 C3 179.2(3) . . . . no
C6 C1 C2 C3 -0.5(4) . . . . no
O1 C1 C6 N1 -1.1(4) . . . . no
O1 C1 C6 C5 -178.5(3) . . . . no
C2 C1 C6 N1 178.7(3) . . . . no
C2 C1 C6 C5 1.3(4) . . . . no
C1 C2 C3 C4 -0.5(5) . . . . no
C2 C3 C4 C5 0.9(5) . . . . no
C3 C4 C5 C6 -0.2(5) . . . . no
C4 C5 C6 N1 -178.1(3) . . . . no
C4 C5 C6 C1 -0.9(4) . . . . no
N1 C7 C8 C9 58.7(3) . . . . no
N1 C7 C8 C11 -118.7(3) . . . . no
C13 C7 C8 C9 -61.4(3) . . . . no
C13 C7 C8 C11 121.3(3) . . . . no
N1 C7 C13 N2 -28.4(3) . . . . no
N1 C7 C13 C14 152.7(2) . . . . no
C8 C7 C13 N2 92.9(3) . . . . no
C8 C7 C13 C14 -86.0(3) . . . . no
C7 C8 C9 O2 -5.4(4) . . . . no
C7 C8 C9 C10 171.2(3) . . . . no
C11 C8 C9 O2 171.9(3) . . . . no
C11 C8 C9 C10 -11.5(5) . . . . no
C7 C8 C11 O5 169.4(3) . . . . no
C7 C8 C11 C12 -7.9(4) . . . . no
C9 C8 C11 O5 -7.8(5) . . . . no
C9 C8 C11 C12 174.9(3) . . . . no
N2 C13 C14 C15 -0.7(4) . . . . no
C7 C13 C14 C15 178.1(3) . . . . no
C13 C14 C15 C16 0.8(5) . . . . no
C14 C15 C16 C17 -0.1(5) . . . . no
C15 C16 C17 N2 -0.8(4) . . . . no
